data_7135448
loop_
_publ_author_name
'Bedi, Vaibhav'
'Ocampochua, Andrew Niles L.'
'Qu, Zheng-Wang'
'Grimme, Stefan'
'Stephan, Douglas W.'

_publ_section_title
;
 Reactions of phosphazines with primary and secondary boranes: adducts,
 rings and reduction.
;
_journal_issue 22
_journal_name_full 'Chemical communications (Cambridge, England)'
_journal_page_first 6123
_journal_page_last 6127
_journal_paper_doi 10.1039/d6cc00881j
_journal_volume 62
_journal_year 2026
_chemical_formula_moiety 'C48 H31 B F10 N2 P2, C5 H10'
_chemical_formula_sum 'C53 H41 B F10 N2 P2'
_chemical_formula_weight 968.685
_space_group_crystal_system monoclinic
_space_group_IT_number 14
_space_group_name_Hall '-P 2yn'
_space_group_name_H-M_alt 'P 1 21/n 1'
_symmetry_Int_Tables_number 14
_audit_creation_date 2025-06-23
_audit_creation_method
;
Olex2 1.5
(compiled 2025.03.04 svn.red2d20d0 for OlexSys, GUI svn.r7188)
;
_audit_update_record
;
2025-10-02 deposited with the CCDC.	2026-02-23 downloaded from the CCDC.
;
_cell_angle_alpha 90
_cell_angle_beta 98.058(2)
_cell_angle_gamma 90
_cell_formula_units_Z 4
_cell_length_a 13.1429(7)
_cell_length_b 25.7801(13)
_cell_length_c 13.7285(6)
_cell_measurement_reflns_used 9812
_cell_measurement_temperature 150.01
_cell_measurement_theta_max 27.73
_cell_measurement_theta_min 2.56
_cell_volume 4605.6(4)
_computing_cell_refinement 'SAINT V8.40B (?, 2016)'
_computing_data_reduction 'SAINT V8.40B (?, 2016)'
_computing_molecular_graphics 'Olex2 1.5 (Dolomanov et al., 2009)'
_computing_publication_material 'Olex2 1.5 (Dolomanov et al., 2009)'
_computing_structure_refinement 'olex2.refine 1.5 (Bourhis et al., 2015)'
_diffrn_ambient_temperature 150.01
_diffrn_measured_fraction_theta_full 0.9969
_diffrn_measured_fraction_theta_max 0.9969
_diffrn_measurement_device_type 'Bruker APEX-II CCD'
_diffrn_measurement_method '\f and \w scans'
_diffrn_radiation_monochromator graphite
_diffrn_radiation_type 'Mo K\a'
_diffrn_radiation_wavelength 0.71073
_diffrn_reflns_av_R_equivalents 0.0448
_diffrn_reflns_av_unetI/netI 0.0340
_diffrn_reflns_Laue_measured_fraction_full 0.9969
_diffrn_reflns_Laue_measured_fraction_max 0.9969
_diffrn_reflns_limit_h_max 17
_diffrn_reflns_limit_h_min -17
_diffrn_reflns_limit_k_max 33
_diffrn_reflns_limit_k_min -33
_diffrn_reflns_limit_l_max 18
_diffrn_reflns_limit_l_min -17
_diffrn_reflns_number 68125
_diffrn_reflns_point_group_measured_fraction_full 0.9969
_diffrn_reflns_point_group_measured_fraction_max 0.9969
_diffrn_reflns_theta_full 24.9991
_diffrn_reflns_theta_max 25.00
_diffrn_reflns_theta_min 2.56
_diffrn_source_current 30.0
_diffrn_source_power 1.5
_diffrn_source_voltage 50.0
_diffrn_standards_number 0
_exptl_absorpt_coefficient_mu 0.175
_exptl_absorpt_correction_T_max 0.7456
_exptl_absorpt_correction_T_min 0.5889
_exptl_absorpt_correction_type none
_exptl_absorpt_process_details
;
SADABS-2016/2 (Bruker,2016/2) was used for absorption correction.
wR2(int) was 0.0422 before and 0.0324 after correction.
The Ratio of minimum to maximum transmission is 0.7898.
The \l/2 correction factor is Not present.
;
_exptl_crystal_density_diffrn 1.397
_exptl_crystal_description block
_exptl_crystal_F_000 1994.344
_refine_diff_density_max 0.7893
_refine_diff_density_min -0.3822
_refine_diff_density_rms 0.0556
_refine_ls_d_res_high 0.8409
_refine_ls_d_res_low 7.9679
_refine_ls_goodness_of_fit_ref 1.0140
_refine_ls_hydrogen_treatment constr
_refine_ls_matrix_type full
_refine_ls_number_constraints 77
_refine_ls_number_parameters 615
_refine_ls_number_reflns 8088
_refine_ls_number_restraints 0
_refine_ls_restrained_S_all 1.0140
_refine_ls_R_factor_all 0.0501
_refine_ls_R_factor_gt 0.0414
_refine_ls_shift/su_max 0.0009
_refine_ls_shift/su_mean 0.0000
_refine_ls_structure_factor_coef Fsqd
_refine_ls_weighting_details 'w=1/[\s^2^(Fo^2^)+(0.0746P)^2^+1.7953P] where P=(Fo^2^+2Fc^2^)/3'
_refine_ls_weighting_scheme calc
_refine_ls_wR_factor_gt 0.1171
_refine_ls_wR_factor_ref 0.1214
_reflns_Friedel_coverage 0.0
_reflns_limit_h_max 10
_reflns_limit_h_min -15
_reflns_limit_k_max 30
_reflns_limit_k_min 0
_reflns_limit_l_max 16
_reflns_limit_l_min -9
_reflns_number_gt 6619
_reflns_number_total 8088
_reflns_threshold_expression I>=2u(I)
_cod_data_source_file d6cc00881j2.cif
_cod_data_source_block 1_CCDC4
_cod_depositor_comments 'Adding full bibliography for 7135445--7135449.cif.'
_cod_database_code 7135448
_olex2_refinement_description
;
1. Fixed Uiso
 At 1.2 times of:
  All B(H) groups, All C(H) groups, All C(H,H) groups
 At 1.5 times of:
  All C(H,H,H) groups
2.a Ternary CH refined with riding coordinates:
 B22(H22)
2.b Secondary CH2 refined with riding coordinates:
 C70(H70a,H70b)
2.c Aromatic/amide H refined with riding coordinates:
 C12(H12), C13(H13), C16(H16), C19(H19), C20(H20), C26(H26), C27(H27),
 C28(H28), C29(H29), C32(H32), C33(H33), C34(H34), C35(H35), C36(H36), C37(H37),
  C38(H38), C41(H41), C42(H42), C43(H43), C44(H44), C45(H45), C48(H48),
 C49(H49), C50(H50), C52(H52), C53(H53), C54(H54), C55(H55), C58(H58), C62(H62),
  C1(H1), C2(H2)
2.d Idealised Me refined as rotating group:
 C63(H63a,H63b,H63c), C65(H65a,H65b,H65c)
;
_olex2_submission_special_instructions 'No special instructions were received'

loop_
_space_group_symop_id
_space_group_symop_operation_xyz
1 x,y,z
2 -x+1/2,y+1/2,-z+1/2
3 -x,-y,-z
4 x-1/2,-y-1/2,z-1/2

loop_
_atom_site_label
_atom_site_type_symbol
_atom_site_fract_x
_atom_site_fract_y
_atom_site_fract_z
_atom_site_U_iso_or_equiv
_atom_site_adp_type
_atom_site_occupancy
_atom_site_refinement_flags_posn
P1 P 0.88051(4) 0.219618(18) 0.92928(3) 0.02236(13) Uani 1.000000 .
P2 P 0.63217(4) 0.174826(18) 1.00562(3) 0.02248(13) Uani 1.000000 .
F1 F 0.76837(10) 0.18373(5) 0.70662(8) 0.0407(3) Uani 1.000000 .
F2 F 0.92084(10) 0.08518(5) 1.07184(9) 0.0446(3) Uani 1.000000 .
N3 N 0.80259(11) 0.17082(6) 0.91662(11) 0.0224(3) Uani 1.000000 .
F4 F 0.70037(11) 0.01620(5) 0.82277(10) 0.0481(3) Uani 1.000000 .
F5 F 0.93858(11) 0.08541(5) 0.72987(10) 0.0492(3) Uani 1.000000 .
C6 C 0.73920(14) 0.10167(8) 0.77513(14) 0.0284(4) Uani 1.000000 .
N7 N 0.70489(11) 0.19485(6) 0.92974(11) 0.0238(3) Uani 1.000000 .
C8 C 0.54477(14) 0.12221(7) 0.96416(14) 0.0261(4) Uani 1.000000 .
F9 F 0.64425(12) 0.16490(6) 0.54085(9) 0.0608(4) Uani 1.000000 .
C10 C 0.91841(15) 0.08740(7) 0.89867(16) 0.0316(5) Uani 1.000000 .
C11 C 0.89329(14) 0.24319(8) 1.05437(13) 0.0261(4) Uani 1.000000 .
C12 C 0.91561(15) 0.20710(8) 1.13009(14) 0.0302(4) Uani 1.000000 .
H12 H 0.92103(15) 0.17135(8) 1.11485(14) 0.0363(5) Uiso 1.000000 R
C13 C 1.02285(15) 0.19398(7) 0.80641(14) 0.0291(4) Uani 1.000000 .
H13 H 0.96875(15) 0.20057(7) 0.75436(14) 0.0349(5) Uiso 1.000000 R
C14 C 0.54982(14) 0.23040(7) 1.01465(13) 0.0263(4) Uani 1.000000 .
F15 F 1.10534(11) 0.04229(6) 1.10487(13) 0.0677(5) Uani 1.000000 .
C16 C 0.52166(14) 0.11337(8) 0.86358(14) 0.0278(4) Uani 1.000000 .
H16 H 0.55294(14) 0.13399(8) 0.81868(14) 0.0333(5) Uiso 1.000000 R
C17 C 1.00638(14) 0.20064(7) 0.90407(13) 0.0251(4) Uani 1.000000 .
F18 F 0.57691(14) -0.00228(6) 0.65579(13) 0.0751(5) Uani 1.000000 .
C19 C 0.92637(17) 0.31167(8) 0.84395(15) 0.0351(5) Uani 1.000000 .
H19 H 0.99353(17) 0.30540(8) 0.87739(15) 0.0422(6) Uiso 1.000000 R
C20 C 0.75037(16) 0.28523(8) 0.80088(14) 0.0320(5) Uani 1.000000 .
H20 H 0.69628(16) 0.26123(8) 0.80499(14) 0.0384(5) Uiso 1.000000 R
C21 C 0.67993(14) 0.15633(8) 1.13159(13) 0.0262(4) Uani 1.000000 .
B22 B 0.80345(16) 0.11261(8) 0.88462(16) 0.0251(4) Uani 1.000000 .
H22 H 0.76537(16) 0.09353(8) 0.93165(16) 0.0302(5) Uiso 1.000000 R
F23 F 1.20329(11) 0.01377(6) 0.95128(17) 0.0866(6) Uani 1.000000 .
F24 F 1.11907(12) 0.03772(6) 0.76459(15) 0.0792(6) Uani 1.000000 .
C25 C 0.72168(15) 0.13690(8) 0.69878(14) 0.0315(4) Uani 1.000000 .
C26 C 1.11764(17) 0.17786(8) 0.78550(16) 0.0355(5) Uani 1.000000 .
H26 H 1.12847(17) 0.17343(8) 0.71902(16) 0.0427(6) Uiso 1.000000 R
C27 C 0.72168(17) 0.10733(8) 1.15151(15) 0.0357(5) Uani 1.000000 .
H27 H 0.72689(17) 0.08381(8) 1.09916(15) 0.0429(6) Uiso 1.000000 R
C28 C 0.58637(18) 0.28011(8) 1.00139(15) 0.0354(5) Uani 1.000000 .
H28 H 0.65339(18) 0.28478(8) 0.98439(15) 0.0425(6) Uiso 1.000000 R
C29 C 0.67387(15) 0.19060(8) 1.20919(14) 0.0320(4) Uani 1.000000 .
H29 H 0.64632(15) 0.22436(8) 1.19623(14) 0.0384(5) Uiso 1.000000 R
C30 C 0.96712(16) 0.07489(8) 0.99244(18) 0.0369(5) Uani 1.000000 .
C31 C 0.84827(15) 0.27565(7) 0.85058(13) 0.0265(4) Uani 1.000000 .
C32 C 0.92994(16) 0.22316(9) 1.22767(14) 0.0352(5) Uani 1.000000 .
H32 H 0.94696(16) 0.19860(9) 1.27897(14) 0.0423(6) Uiso 1.000000 R
C33 C 1.08762(15) 0.19215(8) 0.97885(15) 0.0332(5) Uani 1.000000 .
H33 H 1.07828(15) 0.19777(8) 1.04541(15) 0.0398(6) Uiso 1.000000 R
C34 C 1.19697(16) 0.16811(8) 0.86077(17) 0.0383(5) Uani 1.000000 .
H34 H 1.26159(16) 0.15629(8) 0.84613(17) 0.0460(6) Uiso 1.000000 R
C35 C 0.42769(19) 0.31622(10) 1.03760(16) 0.0464(6) Uani 1.000000 .
H35 H 0.38619(19) 0.34559(10) 1.04613(16) 0.0557(7) Uiso 1.000000 R
C36 C 0.70793(17) 0.17554(9) 1.30517(15) 0.0392(5) Uani 1.000000 .
H36 H 0.70374(17) 0.19896(9) 1.35788(15) 0.0470(6) Uiso 1.000000 R
C37 C 0.45127(15) 0.22451(9) 1.03891(15) 0.0355(5) Uani 1.000000 .
H37 H 0.42527(15) 0.19074(9) 1.04811(15) 0.0426(6) Uiso 1.000000 R
C38 C 1.18174(16) 0.17563(9) 0.95701(17) 0.0401(5) Uani 1.000000 .
H38 H 1.23639(16) 0.16940(9) 1.00871(17) 0.0481(6) Uiso 1.000000 R
C39 C 0.68931(17) 0.05459(8) 0.75457(16) 0.0366(5) Uani 1.000000 .
C40 C 1.06224(18) 0.05192(8) 1.0116(2) 0.0477(6) Uani 1.000000 .
C41 C 0.39072(17) 0.26751(10) 1.04976(16) 0.0437(6) Uani 1.000000 .
H41 H 0.32322(17) 0.26310(10) 1.06573(16) 0.0524(7) Uiso 1.000000 R
C42 C 0.49548(16) 0.09212(9) 1.02831(16) 0.0373(5) Uani 1.000000 .
H42 H 0.50960(16) 0.09795(9) 1.09721(16) 0.0448(6) Uiso 1.000000 R
C43 C 0.73230(19) 0.33011(9) 0.74526(16) 0.0426(5) Uani 1.000000 .
H43 H 0.66564(19) 0.33639(9) 0.71069(16) 0.0512(7) Uiso 1.000000 R
C44 C 0.7558(2) 0.09268(10) 1.24791(16) 0.0466(6) Uani 1.000000 .
H44 H 0.7847(2) 0.05924(10) 1.26144(16) 0.0559(7) Uiso 1.000000 R
C45 C 0.5252(2) 0.32299(9) 1.01294(17) 0.0462(6) Uani 1.000000 .
H45 H 0.5503(2) 0.35695(9) 1.00388(17) 0.0554(7) Uiso 1.000000 R
C46 C 0.62562(19) 0.04393(10) 0.66906(19) 0.0489(6) Uani 1.000000 .
C47 C 0.97408(17) 0.07376(8) 0.82470(18) 0.0399(5) Uani 1.000000 .
C48 C 0.8095(2) 0.36570(9) 0.73938(17) 0.0465(6) Uani 1.000000 .
H48 H 0.7959(2) 0.39638(9) 0.70144(17) 0.0558(7) Uiso 1.000000 R
C49 C 0.42637(18) 0.05394(9) 0.99225(18) 0.0443(6) Uani 1.000000 .
H49 H 0.39269(18) 0.03391(9) 1.03625(18) 0.0532(7) Uiso 1.000000 R
C50 C 0.88232(18) 0.29490(8) 1.07745(15) 0.0382(5) Uani 1.000000 .
H50 H 0.86661(18) 0.31978(8) 1.02651(15) 0.0458(6) Uiso 1.000000 R
F51 F 0.54703(14) 0.07174(8) 0.51195(11) 0.0824(6) Uani 1.000000 .
C52 C 0.40640(17) 0.04498(9) 0.89246(18) 0.0427(5) Uani 1.000000 .
H52 H 0.36011(17) 0.01822(9) 0.86789(18) 0.0512(7) Uiso 1.000000 R
C53 C 0.45303(16) 0.07450(8) 0.82857(16) 0.0369(5) Uani 1.000000 .
H53 H 0.43830(16) 0.06835(8) 0.75981(16) 0.0443(6) Uiso 1.000000 R
C54 C 0.91938(19) 0.27478(9) 1.24969(16) 0.0447(6) Uani 1.000000 .
H54 H 0.92936(19) 0.28592(9) 1.31631(16) 0.0537(7) Uiso 1.000000 R
C55 C 0.90648(19) 0.35651(9) 0.78887(17) 0.0445(6) Uani 1.000000 .
H55 H 0.95986(19) 0.38099(9) 0.78522(17) 0.0533(7) Uiso 1.000000 R
C56 C 1.06877(19) 0.04938(9) 0.8410(2) 0.0549(7) Uani 1.000000 .
C57 C 0.65829(18) 0.12806(10) 0.61146(15) 0.0428(5) Uani 1.000000 .
C58 C 0.74774(19) 0.12670(10) 1.32402(16) 0.0458(6) Uani 1.000000 .
H58 H 0.76988(19) 0.11628(10) 1.38996(16) 0.0550(7) Uiso 1.000000 R
C60 C 1.11227(18) 0.03812(9) 0.9357(3) 0.0572(8) Uani 1.000000 .
C61 C 0.6092(2) 0.08120(11) 0.59648(17) 0.0526(7) Uani 1.000000 .
C62 C 0.1505(3) 0.05534(15) 0.4591(2) 0.0896(12) Uani 1.000000 .
H62 H 0.1368(3) 0.08822(15) 0.4857(2) 0.1075(15) Uiso 1.000000 R
C63 C 0.2874(4) 0.0440(3) 0.5824(5) 0.199(4) Uani 1.000000 .
H63a H 0.335(3) 0.067(2) 0.5528(5) 0.299(5) Uiso 1.000000 GR
H63b H 0.2500(6) 0.065(2) 0.626(3) 0.299(5) Uiso 1.000000 GR
H63c H 0.326(4) 0.0167(4) 0.621(3) 0.299(5) Uiso 1.000000 GR
C65 C 0.0293(5) 0.0709(3) 0.3246(4) 0.154(2) Uani 1.000000 .
H65a H 0.010(3) 0.0595(12) 0.2563(11) 0.232(3) Uiso 1.000000 GR
H65b H -0.0311(14) 0.0692(14) 0.359(2) 0.232(3) Uiso 1.000000 GR
H65c H 0.0547(13) 0.1066(4) 0.325(3) 0.232(3) Uiso 1.000000 GR
C70 C 0.1030(6) 0.0398(2) 0.3696(4) 0.182(3) Uani 1.000000 .
H70a H 0.1561(6) 0.0356(2) 0.3256(4) 0.219(4) Uiso 1.000000 R
H70b H 0.0725(6) 0.0052(2) 0.3773(4) 0.219(4) Uiso 1.000000 R
C1 C 0.2183(8) 0.0218(5) 0.5089(6) 0.300(7) Uani 1.000000 .
H1 H 0.2184(8) -0.0142(5) 0.4943(6) 0.360(8) Uiso 1.000000 R
C2 C 0.8943(2) 0.31037(10) 1.17514(17) 0.0534(7) Uani 1.000000 .
H2 H 0.8852(2) 0.34580(10) 1.19087(17) 0.0641(8) Uiso 1.000000 R

loop_
_atom_site_aniso_label
_atom_site_aniso_U_11
_atom_site_aniso_U_22
_atom_site_aniso_U_33
_atom_site_aniso_U_12
_atom_site_aniso_U_13
_atom_site_aniso_U_23
P1 0.0209(2) 0.0257(3) 0.0205(2) -0.00082(19) 0.00258(18) -0.00066(18)
P2 0.0202(2) 0.0251(3) 0.0226(2) 0.00180(18) 0.00483(19) -0.00078(18)
F1 0.0504(8) 0.0443(7) 0.0284(6) -0.0142(6) 0.0089(6) 0.0026(5)
F2 0.0465(8) 0.0406(7) 0.0434(7) 0.0098(6) -0.0055(6) -0.0000(6)
N3 0.0171(7) 0.0261(8) 0.0245(8) 0.0022(6) 0.0052(6) -0.0016(6)
F4 0.0531(8) 0.0284(7) 0.0614(8) -0.0039(6) 0.0026(7) -0.0015(6)
F5 0.0476(8) 0.0489(8) 0.0574(9) -0.0008(6) 0.0292(7) -0.0111(6)
C6 0.0233(10) 0.0316(11) 0.0319(10) -0.0013(8) 0.0095(8) -0.0083(8)
N7 0.0200(8) 0.0255(8) 0.0267(8) 0.0025(6) 0.0058(6) -0.0005(6)
C8 0.0206(9) 0.0264(10) 0.0322(10) 0.0030(8) 0.0067(8) -0.0002(8)
F9 0.0630(10) 0.0891(11) 0.0283(7) -0.0100(8) -0.0005(6) 0.0103(7)
C10 0.0242(10) 0.0205(10) 0.0509(12) -0.0020(8) 0.0082(9) -0.0048(8)
C11 0.0230(9) 0.0321(10) 0.0230(9) -0.0020(8) 0.0025(8) -0.0045(8)
C12 0.0299(10) 0.0329(11) 0.0281(10) -0.0022(8) 0.0050(8) -0.0014(8)
C13 0.0288(10) 0.0288(10) 0.0304(10) -0.0030(8) 0.0066(8) -0.0000(8)
C14 0.0251(10) 0.0331(11) 0.0203(9) 0.0062(8) 0.0023(8) -0.0021(7)
F15 0.0409(8) 0.0486(9) 0.1039(13) -0.0001(7) -0.0234(8) 0.0214(8)
C16 0.0210(9) 0.0313(10) 0.0316(10) 0.0015(8) 0.0058(8) -0.0008(8)
C17 0.0228(9) 0.0239(10) 0.0290(10) -0.0045(7) 0.0046(8) 0.0009(7)
F18 0.0795(12) 0.0582(10) 0.0838(11) -0.0321(9) -0.0015(9) -0.0297(9)
C19 0.0342(11) 0.0342(11) 0.0376(11) -0.0022(9) 0.0071(9) 0.0023(9)
C20 0.0345(11) 0.0351(11) 0.0260(10) -0.0002(9) 0.0029(8) 0.0012(8)
C21 0.0223(9) 0.0332(11) 0.0234(9) 0.0007(8) 0.0040(8) 0.0016(8)
B22 0.0235(11) 0.0244(11) 0.0285(11) 0.0002(8) 0.0069(9) -0.0015(8)
F23 0.0250(7) 0.0566(10) 0.181(2) 0.0147(7) 0.0239(10) 0.0266(11)
F24 0.0591(10) 0.0579(10) 0.1350(16) 0.0116(8) 0.0634(11) -0.0030(10)
C25 0.0296(10) 0.0387(12) 0.0278(10) -0.0063(9) 0.0097(9) -0.0064(8)
C26 0.0383(12) 0.0317(11) 0.0404(12) -0.0035(9) 0.0186(10) -0.0004(9)
C27 0.0413(12) 0.0370(12) 0.0289(10) 0.0075(10) 0.0051(9) -0.0008(9)
C28 0.0407(12) 0.0327(11) 0.0350(11) 0.0084(9) 0.0127(9) 0.0041(9)
C29 0.0301(11) 0.0373(12) 0.0290(10) 0.0026(9) 0.0057(9) -0.0023(8)
C30 0.0276(11) 0.0225(10) 0.0592(14) -0.0004(8) 0.0007(10) 0.0004(9)
C31 0.0301(10) 0.0270(10) 0.0226(9) 0.0004(8) 0.0049(8) -0.0005(7)
C32 0.0328(11) 0.0471(13) 0.0249(10) -0.0040(9) 0.0012(9) 0.0018(9)
C33 0.0251(10) 0.0422(12) 0.0321(11) -0.0040(9) 0.0032(8) 0.0006(9)
C34 0.0255(11) 0.0363(12) 0.0557(14) -0.0015(9) 0.0149(10) 0.0043(10)
C35 0.0522(15) 0.0528(15) 0.0332(12) 0.0305(12) 0.0026(11) -0.0049(10)
C36 0.0401(12) 0.0508(14) 0.0266(11) 0.0012(10) 0.0049(9) -0.0052(9)
C37 0.0262(10) 0.0441(13) 0.0367(11) 0.0038(9) 0.0063(9) -0.0096(9)
C38 0.0234(10) 0.0483(13) 0.0473(13) -0.0018(9) 0.0010(9) 0.0065(10)
C39 0.0346(11) 0.0328(11) 0.0433(12) -0.0017(9) 0.0089(10) -0.0083(9)
C40 0.0288(12) 0.0269(12) 0.0837(19) -0.0023(9) -0.0051(13) 0.0103(11)
C41 0.0287(11) 0.0610(16) 0.0407(12) 0.0133(11) 0.0030(10) -0.0157(11)
C42 0.0337(11) 0.0426(12) 0.0370(12) -0.0060(9) 0.0100(9) 0.0038(9)
C43 0.0448(13) 0.0448(13) 0.0364(12) 0.0062(11) -0.0014(10) 0.0078(10)
C44 0.0577(15) 0.0426(13) 0.0373(12) 0.0124(11) -0.0007(11) 0.0076(10)
C45 0.0655(17) 0.0349(13) 0.0403(13) 0.0174(11) 0.0144(12) 0.0066(10)
C46 0.0463(14) 0.0474(14) 0.0530(14) -0.0160(11) 0.0072(12) -0.0243(12)
C47 0.0343(12) 0.0265(11) 0.0622(15) -0.0030(9) 0.0184(11) -0.0034(10)
C48 0.0632(16) 0.0343(12) 0.0426(13) 0.0043(11) 0.0095(12) 0.0129(10)
C49 0.0361(12) 0.0425(13) 0.0565(15) -0.0105(10) 0.0137(11) 0.0093(11)
C50 0.0516(14) 0.0320(11) 0.0292(11) 0.0022(10) -0.0006(10) -0.0039(8)
F51 0.0789(12) 0.1130(15) 0.0475(9) -0.0299(11) -0.0184(8) -0.0209(9)
C52 0.0303(11) 0.0355(12) 0.0620(15) -0.0081(9) 0.0054(11) -0.0054(11)
C53 0.0297(11) 0.0394(12) 0.0409(12) -0.0011(9) 0.0024(9) -0.0090(9)
C54 0.0538(15) 0.0527(15) 0.0261(11) -0.0022(11) 0.0004(10) -0.0118(10)
C55 0.0515(14) 0.0338(12) 0.0498(13) -0.0081(10) 0.0129(11) 0.0080(10)
C56 0.0364(13) 0.0293(12) 0.108(2) -0.0003(10) 0.0424(15) -0.0036(13)
C57 0.0403(13) 0.0621(16) 0.0265(11) -0.0037(11) 0.0060(10) -0.0018(10)
C58 0.0511(14) 0.0592(16) 0.0256(11) 0.0045(12) 0.0002(10) 0.0066(10)
C60 0.0230(11) 0.0313(13) 0.119(3) 0.0020(9) 0.0152(14) 0.0153(14)
C61 0.0463(14) 0.0733(18) 0.0357(13) -0.0115(13) -0.0025(11) -0.0192(12)
C62 0.092(2) 0.095(3) 0.071(2) 0.053(2) -0.0284(19) -0.0316(18)
C63 0.095(4) 0.374(11) 0.116(4) 0.006(5) -0.032(3) -0.053(6)
C65 0.146(5) 0.172(6) 0.131(4) 0.013(4) -0.027(4) -0.044(4)
C70 0.263(8) 0.129(4) 0.127(4) 0.085(5) -0.069(5) -0.047(3)
C1 0.282(10) 0.461(16) 0.136(6) 0.226(11) -0.041(6) -0.114(8)
C2 0.0818(19) 0.0394(14) 0.0358(12) 0.0065(13) -0.0033(12) -0.0132(10)

loop_
_atom_type_symbol
_atom_type_scat_dispersion_real
_atom_type_scat_dispersion_imag
_atom_type_scat_Cromer_Mann_a1
_atom_type_scat_Cromer_Mann_a2
_atom_type_scat_Cromer_Mann_a3
_atom_type_scat_Cromer_Mann_a4
_atom_type_scat_Cromer_Mann_b1
_atom_type_scat_Cromer_Mann_b2
_atom_type_scat_Cromer_Mann_b3
_atom_type_scat_Cromer_Mann_b4
_atom_type_scat_Cromer_Mann_c
_atom_type_scat_source
_atom_type_scat_dispersion_source
B 0.00156 0.00068 2.05450 1.33260 1.09790 0.70680 23.21850 1.02100 60.34980 0.14030 -0.19320 'International Tables Volume C Table 6.1.1.4 (pp. 500-502)' 'Brennan, Cowan, Rev. Sci. Instrum., 1992, 63, 850'
C 0.00313 0.00162 2.31000 1.02000 1.58860 0.86500 20.84390 10.20750 0.56870 51.65120 0.21560 'International Tables Volume C Table 6.1.1.4 (pp. 500-502)' 'Brennan, Cowan, Rev. Sci. Instrum., 1992, 63, 850'
F 0.01756 0.01033 3.53920 2.64120 1.51700 1.02430 10.28250 4.29440 0.26150 26.14760 0.27760 'International Tables Volume C Table 6.1.1.4 (pp. 500-502)' 'Brennan, Cowan, Rev. Sci. Instrum., 1992, 63, 850'
H 0.00000 0.00000 0.49300 0.32291 0.14019 0.04081 10.51090 26.12570 3.14236 57.79970 0.00304 'International Tables Volume C Table 6.1.1.4 (pp. 500-502)' 'Brennan, Cowan, Rev. Sci. Instrum., 1992, 63, 850'
N 0.00612 0.00332 12.21260 3.13220 2.01250 1.16630 0.00570 9.89330 28.99750 0.58260 -11.52900 'International Tables Volume C Table 6.1.1.4 (pp. 500-502)' 'Brennan, Cowan, Rev. Sci. Instrum., 1992, 63, 850'
P 0.10265 0.09519 6.43450 4.17910 1.78000 1.49080 1.90670 27.15700 0.52600 68.16450 1.11490 'International Tables Volume C Table 6.1.1.4 (pp. 500-502)' 'Brennan, Cowan, Rev. Sci. Instrum., 1992, 63, 850'

loop_
_geom_angle_atom_site_label_1
_geom_angle_atom_site_label_2
_geom_angle_atom_site_label_3
_geom_angle
_geom_angle_site_symmetry_1
_geom_angle_site_symmetry_3
_geom_angle_publ_flag
C11 P1 N3 109.70(8) . . ?
C17 P1 N3 110.63(8) . . ?
C17 P1 C11 107.93(9) . . ?
C31 P1 N3 117.60(8) . . ?
C31 P1 C11 106.29(9) . . ?
C31 P1 C17 104.18(9) . . ?
C8 P2 N7 116.58(8) . . ?
C14 P2 N7 101.97(8) . . ?
C14 P2 C8 104.75(9) . . ?
C21 P2 N7 123.18(8) . . ?
C21 P2 C8 102.76(9) . . ?
C21 P2 C14 105.81(8) . . ?
N7 N3 P1 102.21(10) . . ?
B22 N3 P1 138.39(12) . . ?
B22 N3 N7 118.89(14) . . ?
C25 C6 B22 126.25(17) . . ?
C39 C6 B22 120.23(18) . . ?
C39 C6 C25 113.35(18) . . ?
N3 N7 P2 124.15(12) . . ?
C16 C8 P2 118.30(14) . . ?
C42 C8 P2 123.03(15) . . ?
C42 C8 C16 118.58(18) . . ?
C30 C10 B22 119.98(18) . . ?
C47 C10 B22 126.39(19) . . ?
C47 C10 C30 113.54(19) . . ?
C12 C11 P1 117.75(15) . . ?
C50 C11 P1 122.90(15) . . ?
C50 C11 C12 119.35(17) . . ?
H12 C12 C11 119.81(11) . . ?
C32 C12 C11 120.37(19) . . ?
C32 C12 H12 119.81(12) . . ?
C17 C13 H13 119.95(11) . . ?
C26 C13 H13 119.95(12) . . ?
C26 C13 C17 120.11(19) . . ?
C28 C14 P2 120.00(15) . . ?
C37 C14 P2 121.07(16) . . ?
C37 C14 C28 118.88(18) . . ?
H16 C16 C8 119.90(11) . . ?
C53 C16 C8 120.20(19) . . ?
C53 C16 H16 119.90(12) . . ?
C13 C17 P1 119.10(14) . . ?
C33 C17 P1 122.05(15) . . ?
C33 C17 C13 118.85(18) . . ?
C31 C19 H19 119.80(12) . . ?
C55 C19 H19 119.80(14) . . ?
C55 C19 C31 120.4(2) . . ?
C31 C20 H20 120.24(12) . . ?
C43 C20 H20 120.24(14) . . ?
C43 C20 C31 119.5(2) . . ?
C27 C21 P2 119.99(15) . . ?
C29 C21 P2 120.74(15) . . ?
C29 C21 C27 119.26(18) . . ?
C6 B22 N3 113.50(16) . . ?
C10 B22 N3 113.09(15) . . ?
C10 B22 C6 112.88(16) . . ?
H22 B22 N3 105.47(9) . . ?
H22 B22 C6 105.47(10) . . ?
H22 B22 C10 105.47(10) . . ?
C6 C25 F1 120.08(17) . . ?
C57 C25 F1 115.40(19) . . ?
C57 C25 C6 124.5(2) . . ?
H26 C26 C13 119.79(12) . . ?
C34 C26 C13 120.4(2) . . ?
C34 C26 H26 119.79(13) . . ?
H27 C27 C21 119.97(11) . . ?
C44 C27 C21 120.1(2) . . ?
C44 C27 H27 119.97(13) . . ?
H28 C28 C14 119.91(12) . . ?
C45 C28 C14 120.2(2) . . ?
C45 C28 H28 119.91(14) . . ?
H29 C29 C21 119.89(12) . . ?
C36 C29 C21 120.2(2) . . ?
C36 C29 H29 119.89(13) . . ?
C10 C30 F2 120.07(18) . . ?
C40 C30 F2 115.6(2) . . ?
C40 C30 C10 124.3(2) . . ?
C19 C31 P1 117.06(15) . . ?
C20 C31 P1 123.70(15) . . ?
C20 C31 C19 119.19(18) . . ?
H32 C32 C12 120.14(13) . . ?
C54 C32 C12 119.7(2) . . ?
C54 C32 H32 120.14(12) . . ?
H33 C33 C17 119.77(12) . . ?
C38 C33 C17 120.45(19) . . ?
C38 C33 H33 119.77(13) . . ?
H34 C34 C26 120.16(13) . . ?
C38 C34 C26 119.7(2) . . ?
C38 C34 H34 120.16(13) . . ?
C41 C35 H35 119.85(13) . . ?
C45 C35 H35 119.85(14) . . ?
C45 C35 C41 120.3(2) . . ?
H36 C36 C29 120.02(13) . . ?
C58 C36 C29 120.0(2) . . ?
C58 C36 H36 120.02(13) . . ?
H37 C37 C14 119.76(12) . . ?
C41 C37 C14 120.5(2) . . ?
C41 C37 H37 119.76(14) . . ?
C34 C38 C33 120.5(2) . . ?
H38 C38 C33 119.77(13) . . ?
H38 C38 C34 119.77(13) . . ?
C6 C39 F4 119.69(19) . . ?
C46 C39 F4 116.0(2) . . ?
C46 C39 C6 124.3(2) . . ?
C30 C40 F15 120.7(2) . . ?
C60 C40 F15 119.8(2) . . ?
C60 C40 C30 119.5(2) . . ?
C37 C41 C35 120.2(2) . . ?
H41 C41 C35 119.88(13) . . ?
H41 C41 C37 119.88(14) . . ?
H42 C42 C8 119.73(12) . . ?
C49 C42 C8 120.5(2) . . ?
C49 C42 H42 119.73(13) . . ?
H43 C43 C20 119.46(14) . . ?
C48 C43 C20 121.1(2) . . ?
C48 C43 H43 119.46(14) . . ?
H44 C44 C27 120.00(13) . . ?
C58 C44 C27 120.0(2) . . ?
C58 C44 H44 120.00(14) . . ?
C35 C45 C28 119.9(2) . . ?
H45 C45 C28 120.03(14) . . ?
H45 C45 C35 120.03(14) . . ?
C39 C46 F18 120.8(2) . . ?
C61 C46 F18 119.5(2) . . ?
C61 C46 C39 119.6(2) . . ?
C10 C47 F5 120.35(19) . . ?
C56 C47 F5 115.9(2) . . ?
C56 C47 C10 123.7(2) . . ?
H48 C48 C43 120.20(14) . . ?
C55 C48 C43 119.6(2) . . ?
C55 C48 H48 120.20(13) . . ?
H49 C49 C42 120.03(13) . . ?
C52 C49 C42 119.9(2) . . ?
C52 C49 H49 120.03(13) . . ?
H50 C50 C11 120.08(11) . . ?
C2 C50 C11 119.8(2) . . ?
C2 C50 H50 120.08(14) . . ?
H52 C52 C49 119.87(13) . . ?
C53 C52 C49 120.3(2) . . ?
C53 C52 H52 119.87(13) . . ?
C52 C53 C16 120.5(2) . . ?
H53 C53 C16 119.77(12) . . ?
H53 C53 C52 119.77(13) . . ?
H54 C54 C32 119.96(12) . . ?
C2 C54 C32 120.1(2) . . ?
C2 C54 H54 119.96(13) . . ?
C48 C55 C19 120.2(2) . . ?
H55 C55 C19 119.90(14) . . ?
H55 C55 C48 119.90(13) . . ?
C47 C56 F24 120.2(3) . . ?
C60 C56 F24 120.2(2) . . ?
C60 C56 C47 119.6(2) . . ?
C25 C57 F9 120.8(2) . . ?
C61 C57 F9 119.8(2) . . ?
C61 C57 C25 119.4(2) . . ?
C44 C58 C36 120.5(2) . . ?
H58 C58 C36 119.75(13) . . ?
H58 C58 C44 119.75(14) . . ?
C40 C60 F23 121.2(3) . . ?
C56 C60 F23 119.5(3) . . ?
C56 C60 C40 119.3(2) . . ?
F51 C61 C46 120.8(2) . . ?
C57 C61 C46 118.8(2) . . ?
C57 C61 F51 120.4(2) . . ?
C70 C62 H62 121.5(3) . . ?
C1 C62 H62 121.5(4) . . ?
C1 C62 C70 117.0(5) . . ?
H63b C63 H63a 109.5 . . ?
H63c C63 H63a 109.5 . . ?
H63c C63 H63b 109.5 . . ?
C1 C63 H63a 109.5 . . ?
C1 C63 H63b 109.5 . . ?
C1 C63 H63c 109.5 . . ?
H65b C65 H65a 109.5 . . ?
H65c C65 H65a 109.5 . . ?
H65c C65 H65b 109.5 . . ?
C70 C65 H65a 109.5 . . ?
C70 C65 H65b 109.5 . . ?
C70 C65 H65c 109.5 . . ?
C65 C70 C62 116.9(5) . . ?
H70a C70 C62 108.1(4) . . ?
H70a C70 C65 108.1(5) . . ?
H70b C70 C62 108.1(4) . . ?
H70b C70 C65 108.1(5) . . ?
H70b C70 H70a 107.3 . . ?
C63 C1 C62 114.9(9) . . ?
H1 C1 C62 122.6(5) . . ?
H1 C1 C63 122.6(6) . . ?
C54 C2 C50 120.6(2) . . ?
H2 C2 C50 119.70(14) . . ?
H2 C2 C54 119.70(13) . . ?

loop_
_geom_bond_atom_site_label_1
_geom_bond_atom_site_label_2
_geom_bond_distance
_geom_bond_site_symmetry_2
_geom_bond_publ_flag
P1 N3 1.6162(15) . ?
P1 C11 1.8072(18) . ?
P1 C17 1.8046(19) . ?
P1 C31 1.8181(19) . ?
P2 N7 1.5951(15) . ?
P2 C8 1.8167(19) . ?
P2 C14 1.8102(19) . ?
P2 C21 1.8186(19) . ?
F1 C25 1.352(2) . ?
F2 C30 1.347(3) . ?
N3 N7 1.459(2) . ?
N3 B22 1.564(3) . ?
F4 C39 1.356(3) . ?
F5 C47 1.354(3) . ?
C6 B22 1.642(3) . ?
C6 C25 1.382(3) . ?
C6 C39 1.390(3) . ?
C8 C16 1.390(3) . ?
C8 C42 1.399(3) . ?
F9 C57 1.351(3) . ?
C10 B22 1.631(3) . ?
C10 C30 1.393(3) . ?
C10 C47 1.378(3) . ?
C11 C12 1.395(3) . ?
C11 C50 1.383(3) . ?
C12 H12 0.9500 . ?
C12 C32 1.389(3) . ?
C13 H13 0.9500 . ?
C13 C17 1.398(3) . ?
C13 C26 1.381(3) . ?
C14 C28 1.390(3) . ?
C14 C37 1.390(3) . ?
F15 C40 1.349(3) . ?
C16 H16 0.9500 . ?
C16 C53 1.388(3) . ?
C17 C33 1.391(3) . ?
F18 C46 1.353(3) . ?
C19 H19 0.9500 . ?
C19 C31 1.397(3) . ?
C19 C55 1.386(3) . ?
C20 H20 0.9500 . ?
C20 C31 1.391(3) . ?
C20 C43 1.388(3) . ?
C21 C27 1.389(3) . ?
C21 C29 1.395(3) . ?
B22 H22 1.0000 . ?
F23 C60 1.341(3) . ?
F24 C56 1.350(3) . ?
C25 C57 1.379(3) . ?
C26 H26 0.9500 . ?
C26 C34 1.384(3) . ?
C27 H27 0.9500 . ?
C27 C44 1.389(3) . ?
C28 H28 0.9500 . ?
C28 C45 1.389(3) . ?
C29 H29 0.9500 . ?
C29 C36 1.386(3) . ?
C30 C40 1.375(3) . ?
C32 H32 0.9500 . ?
C32 C54 1.376(3) . ?
C33 H33 0.9500 . ?
C33 C38 1.380(3) . ?
C34 H34 0.9500 . ?
C34 C38 1.377(3) . ?
C35 H35 0.9500 . ?
C35 C41 1.365(4) . ?
C35 C45 1.381(4) . ?
C36 H36 0.9500 . ?
C36 C58 1.374(3) . ?
C37 H37 0.9500 . ?
C37 C41 1.385(3) . ?
C38 H38 0.9500 . ?
C39 C46 1.371(3) . ?
C40 C60 1.355(4) . ?
C41 H41 0.9500 . ?
C42 H42 0.9500 . ?
C42 C49 1.383(3) . ?
C43 H43 0.9500 . ?
C43 C48 1.379(3) . ?
C44 H44 0.9500 . ?
C44 C58 1.379(3) . ?
C45 H45 0.9500 . ?
C46 C61 1.379(4) . ?
C47 C56 1.384(3) . ?
C48 H48 0.9500 . ?
C48 C55 1.378(3) . ?
C49 H49 0.9500 . ?
C49 C52 1.378(3) . ?
C50 H50 0.9500 . ?
C50 C2 1.387(3) . ?
F51 C61 1.344(3) . ?
C52 H52 0.9500 . ?
C52 C53 1.369(3) . ?
C53 H53 0.9500 . ?
C54 H54 0.9500 . ?
C54 C2 1.380(3) . ?
C55 H55 0.9500 . ?
C56 C60 1.376(4) . ?
C57 C61 1.372(4) . ?
C58 H58 0.9500 . ?
C62 H62 0.9500 . ?
C62 C70 1.358(6) . ?
C62 C1 1.357(9) . ?
C63 H63a 0.9800 . ?
C63 H63b 0.9800 . ?
C63 H63c 0.9800 . ?
C63 C1 1.384(10) . ?
C65 H65a 0.9800 . ?
C65 H65b 0.9800 . ?
C65 H65c 0.9800 . ?
C65 C70 1.339(7) . ?
C70 H70a 0.9900 . ?
C70 H70b 0.9900 . ?
C1 H1 0.9500 . ?
C2 H2 0.9500 . ?

loop_
_geom_torsion_atom_site_label_1
_geom_torsion_atom_site_label_2
_geom_torsion_atom_site_label_3
_geom_torsion_atom_site_label_4
_geom_torsion
_geom_torsion_site_symmetry_1
_geom_torsion_site_symmetry_2
_geom_torsion_site_symmetry_3
_geom_torsion_site_symmetry_4
_geom_torsion_publ_flag
P1 N3 N7 P2 -127.43(7) . . . . ?
P1 N3 B22 C6 -106.29(19) . . . . ?
P1 N3 B22 C10 23.98(19) . . . . ?
P1 C11 C12 C32 177.71(15) . . . . ?
P1 C11 C50 C2 -179.3(2) . . . . ?
P1 C17 C13 C26 -177.92(15) . . . . ?
P1 C17 C33 C38 177.36(17) . . . . ?
P1 C31 C19 C55 -177.15(16) . . . . ?
P1 C31 C20 C43 177.65(17) . . . . ?
P2 N7 N3 B22 59.32(16) . . . . ?
P2 C8 C16 C53 -178.20(15) . . . . ?
P2 C8 C42 C49 177.28(18) . . . . ?
P2 C14 C28 C45 -176.89(16) . . . . ?
P2 C14 C37 C41 177.18(16) . . . . ?
P2 C21 C27 C44 -178.38(18) . . . . ?
P2 C21 C29 C36 178.21(16) . . . . ?
F1 C25 C6 B22 7.4(2) . . . . ?
F1 C25 C6 C39 -177.45(18) . . . . ?
F1 C25 C57 F9 -1.1(2) . . . . ?
F1 C25 C57 C61 178.88(19) . . . . ?
F2 C30 C10 B22 -2.2(2) . . . . ?
F2 C30 C10 C47 -178.88(19) . . . . ?
F2 C30 C40 F15 -1.9(2) . . . . ?
F2 C30 C40 C60 177.08(19) . . . . ?
N3 P1 C11 C12 50.32(12) . . . . ?
N3 P1 C11 C50 -129.93(15) . . . . ?
N3 P1 C17 C13 76.63(12) . . . . ?
N3 P1 C17 C33 -103.06(13) . . . . ?
N3 P1 C31 C19 -164.45(14) . . . . ?
N3 P1 C31 C20 18.27(12) . . . . ?
N3 N7 P2 C8 -83.93(15) . . . . ?
N3 N7 P2 C14 162.68(14) . . . . ?
N3 N7 P2 C21 44.56(17) . . . . ?
N3 B22 C6 C25 26.8(2) . . . . ?
N3 B22 C6 C39 -148.07(16) . . . . ?
N3 B22 C10 C30 74.50(18) . . . . ?
N3 B22 C10 C47 -109.29(18) . . . . ?
F4 C39 C6 B22 -5.1(2) . . . . ?
F4 C39 C6 C25 179.48(18) . . . . ?
F4 C39 C46 F18 0.6(2) . . . . ?
F4 C39 C46 C61 179.1(2) . . . . ?
F5 C47 C10 B22 6.3(2) . . . . ?
F5 C47 C10 C30 -177.24(19) . . . . ?
F5 C47 C56 F24 -1.3(2) . . . . ?
F5 C47 C56 C60 177.36(19) . . . . ?
C6 B22 N3 N7 63.74(17) . . . . ?
C6 B22 C10 C30 -154.92(16) . . . . ?
C6 B22 C10 C47 21.3(2) . . . . ?
C6 C25 C57 F9 179.1(2) . . . . ?
C6 C25 C57 C61 -0.9(3) . . . . ?
C6 C39 C46 F18 -177.7(2) . . . . ?
C6 C39 C46 C61 0.9(3) . . . . ?
N7 P2 C8 C16 -19.95(11) . . . . ?
N7 P2 C8 C42 163.65(15) . . . . ?
N7 P2 C14 C28 -29.49(12) . . . . ?
N7 P2 C14 C37 153.29(13) . . . . ?
N7 P2 C21 C27 -81.51(14) . . . . ?
N7 P2 C21 C29 99.41(14) . . . . ?
N7 N3 P1 C11 66.62(12) . . . . ?
N7 N3 P1 C17 -174.42(10) . . . . ?
N7 N3 P1 C31 -54.93(13) . . . . ?
N7 N3 B22 C10 -165.99(16) . . . . ?
C8 P2 C14 C28 -151.41(13) . . . . ?
C8 P2 C14 C37 31.36(13) . . . . ?
C8 P2 C21 C27 52.62(13) . . . . ?
C8 P2 C21 C29 -126.45(13) . . . . ?
C8 C16 C53 C52 0.9(2) . . . . ?
C8 C42 C49 C52 0.6(3) . . . . ?
F9 C57 C61 C46 179.2(2) . . . . ?
F9 C57 C61 F51 -0.1(3) . . . . ?
C10 B22 C6 C25 -103.62(18) . . . . ?
C10 B22 C6 C39 81.55(19) . . . . ?
C10 C30 C40 F15 178.2(2) . . . . ?
C10 C30 C40 C60 -2.8(2) . . . . ?
C10 C47 C56 F24 -179.3(2) . . . . ?
C10 C47 C56 C60 -0.7(3) . . . . ?
C11 P1 N3 B22 -122.30(14) . . . . ?
C11 P1 C17 C13 -163.35(13) . . . . ?
C11 P1 C17 C33 16.96(13) . . . . ?
C11 P1 C31 C19 72.26(13) . . . . ?
C11 P1 C31 C20 -105.03(13) . . . . ?
C11 C12 C32 C54 1.7(2) . . . . ?
C11 C50 C2 C54 1.5(3) . . . . ?
C12 C11 P1 C17 -70.30(17) . . . . ?
C12 C11 P1 C31 178.43(15) . . . . ?
C12 C11 C50 C2 0.5(2) . . . . ?
C12 C32 C54 C2 0.2(3) . . . . ?
C13 C17 P1 C31 -50.66(17) . . . . ?
C13 C17 C33 C38 -2.3(2) . . . . ?
C13 C26 C34 C38 -1.4(2) . . . . ?
C14 P2 C8 C16 91.86(12) . . . . ?
C14 P2 C8 C42 -84.55(14) . . . . ?
C14 P2 C21 C27 162.22(14) . . . . ?
C14 P2 C21 C29 -16.86(12) . . . . ?
C14 C28 C45 C35 -0.0(2) . . . . ?
C14 C37 C41 C35 -0.6(2) . . . . ?
F15 C40 C60 F23 1.6(2) . . . . ?
F15 C40 C60 C56 -178.3(2) . . . . ?
C16 C8 P2 C21 -157.75(15) . . . . ?
C16 C8 C42 C49 0.9(2) . . . . ?
C16 C53 C52 C49 0.7(3) . . . . ?
C17 P1 N3 B22 -3.35(14) . . . . ?
C17 P1 C11 C50 109.45(15) . . . . ?
C17 P1 C31 C19 -41.61(12) . . . . ?
C17 P1 C31 C20 141.11(13) . . . . ?
C17 C13 C26 C34 0.1(2) . . . . ?
C17 C33 C38 C34 1.0(2) . . . . ?
F18 C46 C61 F51 -1.4(3) . . . . ?
F18 C46 C61 C57 179.3(2) . . . . ?
C19 C31 C20 C43 0.4(2) . . . . ?
C19 C55 C48 C43 0.2(3) . . . . ?
C20 C31 C19 C55 0.3(2) . . . . ?
C20 C43 C48 C55 0.5(3) . . . . ?
C21 P2 C8 C42 25.84(13) . . . . ?
C21 P2 C14 C28 100.42(13) . . . . ?
C21 P2 C14 C37 -76.81(13) . . . . ?
C21 C27 C44 C58 0.4(3) . . . . ?
C21 C29 C36 C58 -0.0(2) . . . . ?
B22 N3 P1 C31 116.15(19) . . . . ?
B22 C6 C25 C57 -172.8(2) . . . . ?
B22 C6 C39 C46 173.15(19) . . . . ?
B22 C10 C30 C40 177.69(18) . . . . ?
B22 C10 C47 C56 -175.7(2) . . . . ?
F23 C60 C40 C30 -177.3(2) . . . . ?
F23 C60 C56 F24 -2.4(3) . . . . ?
F23 C60 C56 C47 179.0(2) . . . . ?
F24 C56 C60 C40 177.5(2) . . . . ?
C25 C6 C39 C46 -2.3(2) . . . . ?
C25 C57 C61 C46 -0.7(3) . . . . ?
C25 C57 C61 F51 180.0(2) . . . . ?
C26 C13 C17 C33 1.8(2) . . . . ?
C26 C34 C38 C33 0.8(2) . . . . ?
C27 C21 C29 C36 -0.9(2) . . . . ?
C27 C44 C58 C36 -1.3(3) . . . . ?
C28 C14 C37 C41 -0.1(2) . . . . ?
C28 C45 C35 C41 -0.6(3) . . . . ?
C29 C21 C27 C44 0.7(2) . . . . ?
C29 C36 C58 C44 1.1(3) . . . . ?
C30 C10 C47 C56 0.8(2) . . . . ?
C30 C40 C60 C56 2.8(3) . . . . ?
C31 P1 C11 C50 -1.82(14) . . . . ?
C31 P1 C17 C33 129.65(13) . . . . ?
C31 C19 C55 C48 -0.6(2) . . . . ?
C31 C20 C43 C48 -0.8(2) . . . . ?
C32 C12 C11 C50 -2.1(2) . . . . ?
C32 C54 C2 C50 -1.8(3) . . . . ?
C37 C14 C28 C45 0.4(2) . . . . ?
C37 C41 C35 C45 1.0(3) . . . . ?
C39 C6 C25 C57 2.3(2) . . . . ?
C39 C46 C61 F51 -180.0(2) . . . . ?
C39 C46 C61 C57 0.8(3) . . . . ?
C40 C30 C10 C47 1.0(2) . . . . ?
C40 C60 C56 C47 -1.1(3) . . . . ?
C42 C8 C16 C53 -1.6(2) . . . . ?
C42 C49 C52 C53 -1.4(3) . . . . ?
C63 C1 C62 C70 160.6(8) . . . . ?
C65 C70 C62 C1 174.1(9) . . . . ?
